data_2239892
loop_
_publ_author_name
'Choi, Hong Dae'
'Lee, Uk'

_publ_section_title
;
 Crystal structure of
 7-bromo-2-(3-fluorophenyl)-1-(methylsulfinyl)naphtho[2,1-<i>b</i>]furan
;
_journal_coeditor_code TK5335
_journal_issue 9
_journal_name_full 'Acta Crystallographica Section E'
_journal_page_first o1001
_journal_page_last o1002
_journal_paper_doi 10.1107/S160053681401808X
_journal_volume 70
_journal_year 2014
_chemical_formula_moiety 'C19 H12 Br F O2 S'
_chemical_formula_sum 'C19 H12 Br F O2 S'
_chemical_formula_weight 403.26
_chemical_melting_point_gt '484 K'
_chemical_melting_point_lt '483 K'
_chemical_name_systematic
;
7-bromo-2-(3-fluorophenyl)-1-(methylsulfinyl) naphtho[2,1-<i>b</i>]furan
;
_space_group_IT_number 14
_symmetry_cell_setting monoclinic
_symmetry_space_group_name_Hall '-P 2ybc'
_symmetry_space_group_name_H-M 'P 1 21/c 1'
_atom_sites_solution_hydrogens difmap
_atom_sites_solution_primary direct
_atom_sites_solution_secondary difmap
_audit_creation_method 'form.cif (version 2.0)'
_cell_angle_alpha 90.00
_cell_angle_beta 91.1660(10)
_cell_angle_gamma 90.00
_cell_formula_units_Z 4
_cell_length_a 6.13400(10)
_cell_length_b 23.0602(5)
_cell_length_c 10.8806(2)
_cell_measurement_reflns_used 5530
_cell_measurement_temperature 173(2)
_cell_measurement_theta_max 28.30
_cell_measurement_theta_min 2.57
_cell_volume 1538.76(5)
_computing_cell_refinement '<i>SAINT</i> (Bruker, 2009)'
_computing_data_collection '<i>APEX2</i> (Bruker, 2009)'
_computing_data_reduction '<i>SAINT</i> (Bruker, 2009)'
_computing_molecular_graphics
;
<i>ORTEP-3 for Windows</i> (Farrugia, 2012) and
<i>DIAMOND</i> (Brandenburg,
1998)
;
_computing_publication_material '<i>SHELXL97</i> (Sheldrick, 2008)'
_computing_structure_refinement '<i>SHELXL97</i> (Sheldrick, 2008)'
_computing_structure_solution '<i>SHELXS97</i> (Sheldrick, 2008)'
_diffrn_ambient_temperature 173(2)
_diffrn_detector_area_resol_mean 10.0
_diffrn_measured_fraction_theta_full 0.997
_diffrn_measured_fraction_theta_max 0.997
_diffrn_measurement_device_type 'Bruker SMART APEXII CCD'
_diffrn_measurement_method '\f and \w scans'
_diffrn_radiation_monochromator 'graphite multilayer'
_diffrn_radiation_source 'rotating anode'
_diffrn_radiation_type MoK\a
_diffrn_radiation_wavelength 0.71073
_diffrn_reflns_av_R_equivalents 0.0469
_diffrn_reflns_av_sigmaI/netI 0.0466
_diffrn_reflns_limit_h_max 8
_diffrn_reflns_limit_h_min -8
_diffrn_reflns_limit_k_max 19
_diffrn_reflns_limit_k_min -30
_diffrn_reflns_limit_l_max 11
_diffrn_reflns_limit_l_min -14
_diffrn_reflns_number 14935
_diffrn_reflns_theta_full 28.37
_diffrn_reflns_theta_max 28.37
_diffrn_reflns_theta_min 1.77
_diffrn_standards_number 0
_exptl_absorpt_coefficient_mu 2.827
_exptl_absorpt_correction_T_max 0.4130
_exptl_absorpt_correction_T_min 0.2288
_exptl_absorpt_correction_type multi-scan
_exptl_absorpt_process_details '(<i>SADABS</i>; Bruker, 2009)'
_exptl_crystal_colour colourless
_exptl_crystal_density_diffrn 1.741
_exptl_crystal_density_method 'not measured'
_exptl_crystal_description block
_exptl_crystal_F_000 808
_exptl_crystal_size_max 0.74
_exptl_crystal_size_mid 0.45
_exptl_crystal_size_min 0.38
_refine_diff_density_max 0.472
_refine_diff_density_min -0.913
_refine_ls_extinction_method none
_refine_ls_goodness_of_fit_ref 1.038
_refine_ls_hydrogen_treatment constr
_refine_ls_matrix_type full
_refine_ls_number_parameters 228
_refine_ls_number_reflns 3834
_refine_ls_number_restraints 14
_refine_ls_restrained_S_all 1.042
_refine_ls_R_factor_all 0.0540
_refine_ls_R_factor_gt 0.0370
_refine_ls_shift/su_max 0.001
_refine_ls_shift/su_mean 0.000
_refine_ls_structure_factor_coef Fsqd
_refine_ls_weighting_details 'calc w=1/[\s^2^(Fo^2^)+(0.0539P)^2^+0.2694P] where P=(Fo^2^+2Fc^2^)/3'
_refine_ls_weighting_scheme calc
_refine_ls_wR_factor_gt 0.0907
_refine_ls_wR_factor_ref 0.0976
_reflns_number_gt 3033
_reflns_number_total 3834
_reflns_threshold_expression I>2\s(I)
_cod_data_source_file tk5335sup1.cif
_cod_data_source_block I
_cod_original_sg_symbol_H-M P21/c
_cod_database_code 2239892
_cod_database_fobs_code 2239892

loop_
_symmetry_equiv_pos_as_xyz
'x, y, z'
'-x, y+1/2, -z+1/2'
'-x, -y, -z'
'x, -y-1/2, z-1/2'

loop_
_atom_site_type_symbol
_atom_site_label
_atom_site_fract_x
_atom_site_fract_y
_atom_site_fract_z
_atom_site_U_iso_or_equiv
_atom_site_adp_type
_atom_site_calc_flag
_atom_site_refinement_flags
_atom_site_occupancy
_atom_site_symmetry_multiplicity
_atom_site_disorder_assembly
_atom_site_disorder_group
Br Br1 -0.54910(4) 0.387149(11) -0.05723(2) 0.03031(11) Uani d . 1 2 . .
S S1 0.42612(9) 0.27925(2) 0.34599(5) 0.01784(14) Uani d . 1 2 . .
O O1 0.5270(3) 0.44696(6) 0.37648(14) 0.0183(3) Uani d . 1 2 . .
O O2 0.3848(3) 0.25673(7) 0.21917(14) 0.0241(4) Uani d . 1 2 . .
C C1 0.4108(4) 0.35599(9) 0.34160(19) 0.0149(4) Uani d . 1 2 . .
C C2 0.2686(4) 0.39476(9) 0.2724(2) 0.0146(5) Uani d . 1 2 . .
C C3 0.0780(4) 0.38989(9) 0.1956(2) 0.0153(5) Uani d . 1 2 . .
C C4 -0.0172(4) 0.33718(9) 0.1568(2) 0.0184(5) Uani d . 1 2 . .
H H4 0.0479 0.3016 0.1821 0.022 Uiso calc R 1 2 . .
C C5 -0.2012(4) 0.33605(10) 0.0835(2) 0.0213(5) Uani d . 1 2 . .
H H5 -0.2627 0.3002 0.0574 0.026 Uiso calc R 1 2 . .
C C6 -0.2975(4) 0.38870(9) 0.0474(2) 0.0204(5) Uani d . 1 2 . .
C C7 -0.2122(4) 0.44064(10) 0.0813(2) 0.0202(5) Uani d . 1 2 . .
H H7 -0.2804 0.4756 0.0548 0.024 Uiso calc R 1 2 . .
C C8 -0.0216(4) 0.44276(9) 0.1562(2) 0.0173(5) Uani d . 1 2 . .
C C9 0.0723(4) 0.49734(10) 0.1878(2) 0.0208(5) Uani d . 1 2 . .
H H9 0.0030 0.5318 0.1595 0.025 Uiso calc R 1 2 . .
C C10 0.2587(4) 0.50152(10) 0.2573(2) 0.0206(5) Uani d . 1 2 . .
H H10 0.3233 0.5379 0.2767 0.025 Uiso calc R 1 2 . .
C C11 0.3494(4) 0.44945(9) 0.2984(2) 0.0169(5) Uani d . 1 2 . .
C C12 0.5593(4) 0.38974(9) 0.4033(2) 0.0166(5) Uani d . 1 2 . .
C C13 0.7303(4) 0.37854(9) 0.4959(2) 0.0170(5) Uani d . 1 2 B .
C C14 0.9160(4) 0.41338(10) 0.4996(2) 0.0187(5) Uani d . 1 2 . .
H H14 0.9354 0.4434 0.4410 0.022 Uiso calc R 1 2 A 1
C C15A 1.0699(4) 0.40315(11) 0.5903(2) 0.0253(6) Uani d PD 0.851(3) 2 B 1
F F1A 1.2485(3) 0.43617(7) 0.59705(16) 0.0334(5) Uani d PDU 0.851(3) 2 B 1
C C15B 1.0699(4) 0.40315(11) 0.5903(2) 0.0253(6) Uani d P 0.15 2 B 2
H H15B 1.1971 0.4267 0.5927 0.030 Uiso calc PR 0.149(3) 1 B 2
C C16 1.0499(4) 0.36077(11) 0.6776(2) 0.0278(6) Uani d . 1 2 . .
H H16 1.1607 0.3544 0.7384 0.033 Uiso calc R 1 2 B 1
C C17A 0.8625(4) 0.32773(11) 0.6738(2) 0.0273(6) Uani d P 0.851(3) 2 B 1
H H17A 0.8433 0.2984 0.7340 0.033 Uiso calc PR 0.851(3) 1 B 1
C C17B 0.8625(4) 0.32773(11) 0.6738(2) 0.0273(6) Uani d PD 0.15 2 B 2
F F1B 0.8601(17) 0.2943(4) 0.7701(6) 0.034(3) Uani d PDU 0.149(3) 2 B 2
C C18 0.7026(4) 0.33614(10) 0.5852(2) 0.0204(5) Uani d . 1 2 . .
H H18 0.5741 0.3131 0.5850 0.025 Uiso calc R 1 1 B 1
C C19 0.1839(4) 0.26492(10) 0.4306(2) 0.0236(5) Uani d . 1 2 . .
H H19A 0.0615 0.2866 0.3941 0.035 Uiso calc R 1 1 . .
H H19B 0.2065 0.2770 0.5163 0.035 Uiso calc R 1 1 . .
H H19C 0.1514 0.2233 0.4276 0.035 Uiso calc R 1 1 . .

loop_
_atom_site_aniso_label
_atom_site_aniso_U_11
_atom_site_aniso_U_22
_atom_site_aniso_U_33
_atom_site_aniso_U_12
_atom_site_aniso_U_13
_atom_site_aniso_U_23
Br1 0.02564(16) 0.03656(18) 0.02825(17) -0.00225(11) -0.01109(11) 0.00308(11)
S1 0.0209(3) 0.0138(3) 0.0187(3) 0.0028(2) -0.0025(2) -0.0023(2)
O1 0.0201(8) 0.0164(8) 0.0184(8) -0.0024(6) -0.0026(7) -0.0005(6)
O2 0.0306(10) 0.0204(8) 0.0213(9) 0.0033(7) -0.0002(7) -0.0066(7)
C1 0.0173(11) 0.0149(10) 0.0127(11) 0.0003(9) 0.0011(8) -0.0005(8)
C2 0.0183(12) 0.0142(10) 0.0114(11) -0.0001(8) 0.0016(9) -0.0015(8)
C3 0.0174(11) 0.0181(11) 0.0105(10) 0.0019(8) 0.0015(9) -0.0012(8)
C4 0.0219(12) 0.0151(11) 0.0183(11) -0.0002(9) -0.0008(9) 0.0002(9)
C5 0.0219(13) 0.0218(12) 0.0202(12) -0.0023(10) -0.0017(9) -0.0018(10)
C6 0.0180(12) 0.0287(13) 0.0144(11) 0.0000(10) -0.0023(9) -0.0002(9)
C7 0.0220(12) 0.0228(12) 0.0156(11) 0.0043(10) -0.0017(9) 0.0031(9)
C8 0.0211(12) 0.0186(11) 0.0123(11) 0.0025(9) 0.0003(8) 0.0006(9)
C9 0.0307(14) 0.0140(11) 0.0175(11) 0.0038(9) -0.0011(10) 0.0011(9)
C10 0.0290(13) 0.0138(11) 0.0191(12) -0.0013(9) 0.0025(10) -0.0003(9)
C11 0.0171(11) 0.0195(11) 0.0141(11) -0.0009(9) 0.0004(9) 0.0009(9)
C12 0.0189(12) 0.0157(11) 0.0151(11) 0.0012(9) 0.0025(9) 0.0014(8)
C13 0.0172(12) 0.0191(11) 0.0149(11) 0.0017(9) 0.0002(9) -0.0045(9)
C14 0.0202(12) 0.0184(11) 0.0175(12) 0.0003(9) 0.0015(9) -0.0047(9)
C15A 0.0181(13) 0.0272(13) 0.0304(14) -0.0002(10) -0.0025(10) -0.0156(11)
F1A 0.0217(10) 0.0360(10) 0.0424(11) -0.0107(8) -0.0036(8) -0.0071(8)
C15B 0.0181(13) 0.0272(13) 0.0304(14) -0.0002(10) -0.0025(10) -0.0156(11)
C16 0.0300(15) 0.0291(14) 0.0240(13) 0.0119(11) -0.0108(11) -0.0091(11)
C17A 0.0320(15) 0.0277(13) 0.0219(13) 0.0057(11) -0.0043(11) -0.0012(11)
C17B 0.0320(15) 0.0277(13) 0.0219(13) 0.0057(11) -0.0043(11) -0.0012(11)
F1B 0.040(6) 0.037(5) 0.024(5) -0.005(4) -0.017(4) 0.000(4)
C18 0.0218(13) 0.0219(12) 0.0176(12) -0.0013(10) -0.0001(9) -0.0003(9)
C19 0.0306(14) 0.0180(11) 0.0222(13) -0.0029(10) 0.0011(10) 0.0005(10)

loop_
_atom_type_symbol
_atom_type_description
_atom_type_scat_dispersion_real
_atom_type_scat_dispersion_imag
_atom_type_scat_source
C C 0.0033 0.0016 'International Tables Vol C Tables 4.2.6.8 and 6.1.1.4'
H H 0.0000 0.0000 'International Tables Vol C Tables 4.2.6.8 and 6.1.1.4'
F F 0.0171 0.0103 'International Tables Vol C Tables 4.2.6.8 and 6.1.1.4'
O O 0.0106 0.0060 'International Tables Vol C Tables 4.2.6.8 and 6.1.1.4'
S S 0.1246 0.1234 'International Tables Vol C Tables 4.2.6.8 and 6.1.1.4'
Br Br -0.2901 2.4595 'International Tables Vol C Tables 4.2.6.8 and 6.1.1.4'

loop_
_geom_angle_atom_site_label_1
_geom_angle_atom_site_label_2
_geom_angle_atom_site_label_3
_geom_angle
O2 S1 C1 108.36(10)
O2 S1 C19 106.48(11)
C1 S1 C19 98.85(11)
C12 O1 C11 106.47(17)
C12 C1 C2 107.00(18)
C12 C1 S1 121.46(17)
C2 C1 S1 131.36(16)
C11 C2 C3 118.51(19)
C11 C2 C1 104.32(19)
C3 C2 C1 137.10(19)
C4 C3 C8 118.3(2)
C4 C3 C2 124.92(19)
C8 C3 C2 116.73(19)
C5 C4 C3 121.5(2)
C5 C4 H4 119.3
C3 C4 H4 119.3
C4 C5 C6 119.0(2)
C4 C5 H5 120.5
C6 C5 H5 120.5
C7 C6 C5 122.0(2)
C7 C6 Br1 118.98(17)
C5 C6 Br1 118.93(17)
C6 C7 C8 119.9(2)
C6 C7 H7 120.1
C8 C7 H7 120.1
C7 C8 C9 119.8(2)
C7 C8 C3 119.3(2)
C9 C8 C3 121.0(2)
C10 C9 C8 121.9(2)
C10 C9 H9 119.1
C8 C9 H9 119.1
C9 C10 C11 116.3(2)
C9 C10 H10 121.9
C11 C10 H10 121.9
O1 C11 C2 111.47(19)
O1 C11 C10 122.9(2)
C2 C11 C10 125.6(2)
C1 C12 O1 110.71(19)
C1 C12 C13 134.5(2)
O1 C12 C13 114.64(18)
C18 C13 C14 119.8(2)
C18 C13 C12 120.6(2)
C14 C13 C12 119.5(2)
C15A C14 C13 118.1(2)
C15A C14 H14 120.9
C13 C14 H14 120.9
F1A C15A C16 117.0(2)
F1A C15A C14 119.6(2)
C16 C15A C14 123.4(2)
C15A C16 C17A 117.4(2)
C15A C16 H16 121.3
C17A C16 H16 121.3
C18 C17A C16 121.7(2)
C18 C17A H17A 119.2
C16 C17A H17A 119.2
C17A C18 C13 119.6(2)
C17A C18 H18 120.2
C13 C18 H18 120.2
S1 C19 H19A 109.5
S1 C19 H19B 109.5
H19A C19 H19B 109.5
S1 C19 H19C 109.5
H19A C19 H19C 109.5
H19B C19 H19C 109.5

loop_
_geom_bond_atom_site_label_1
_geom_bond_atom_site_label_2
_geom_bond_distance
Br1 C6 1.899(2)
S1 O2 1.4912(16)
S1 C1 1.773(2)
S1 C19 1.795(2)
O1 C12 1.365(2)
O1 C11 1.369(3)
C1 C12 1.364(3)
C1 C2 1.449(3)
C2 C11 1.382(3)
C2 C3 1.428(3)
C3 C4 1.409(3)
C3 C8 1.426(3)
C4 C5 1.369(3)
C4 H4 0.9500
C5 C6 1.403(3)
C5 H5 0.9500
C6 C7 1.355(3)
C7 C8 1.412(3)
C7 H7 0.9500
C8 C9 1.424(3)
C9 C10 1.361(3)
C9 H9 0.9500
C10 C11 1.393(3)
C10 H10 0.9500
C12 C13 1.463(3)
C13 C18 1.391(3)
C13 C14 1.393(3)
C14 C15A 1.373(3)
C14 H14 0.9500
C15A F1A 1.335(3)
C15A C16 1.370(4)
C16 C17A 1.379(4)
C16 H16 0.9500
C17A C18 1.375(3)
C17A H17A 0.9500
C18 H18 0.9500
C19 H19A 0.9800
C19 H19B 0.9800
C19 H19C 0.9800

loop_
_geom_hbond_atom_site_label_D
_geom_hbond_atom_site_label_H
_geom_hbond_atom_site_label_A
_geom_hbond_site_symmetry_A
_geom_hbond_distance_DH
_geom_hbond_distance_HA
_geom_hbond_distance_DA
_geom_hbond_angle_DHA
C18 H18 O2 4_566 0.95 2.48 3.260(3) 139.4
C19 H19B O2 4_566 0.98 2.56 3.387(3) 141.5

loop_
_geom_torsion_atom_site_label_1
_geom_torsion_atom_site_label_2
_geom_torsion_atom_site_label_3
_geom_torsion_atom_site_label_4
_geom_torsion
O2 S1 C1 C12 -136.65(19)
C19 S1 C1 C12 112.6(2)
O2 S1 C1 C2 37.8(2)
C19 S1 C1 C2 -73.0(2)
C12 C1 C2 C11 0.9(2)
S1 C1 C2 C11 -174.17(18)
C12 C1 C2 C3 -176.0(3)
S1 C1 C2 C3 9.0(4)
C11 C2 C3 C4 177.0(2)
C1 C2 C3 C4 -6.4(4)
C11 C2 C3 C8 -3.0(3)
C1 C2 C3 C8 173.5(2)
C8 C3 C4 C5 -0.3(3)
C2 C3 C4 C5 179.7(2)
C3 C4 C5 C6 -0.6(4)
C4 C5 C6 C7 1.0(4)
C4 C5 C6 Br1 178.65(18)
C5 C6 C7 C8 -0.6(4)
Br1 C6 C7 C8 -178.20(17)
C6 C7 C8 C9 177.6(2)
C6 C7 C8 C3 -0.3(4)
C4 C3 C8 C7 0.7(3)
C2 C3 C8 C7 -179.2(2)
C4 C3 C8 C9 -177.1(2)
C2 C3 C8 C9 2.9(3)
C7 C8 C9 C10 -178.4(2)
C3 C8 C9 C10 -0.6(4)
C8 C9 C10 C11 -1.6(3)
C12 O1 C11 C2 -1.1(3)
C12 O1 C11 C10 175.8(2)
C3 C2 C11 O1 177.72(19)
C1 C2 C11 O1 0.1(2)
C3 C2 C11 C10 1.0(4)
C1 C2 C11 C10 -176.6(2)
C9 C10 C11 O1 -175.0(2)
C9 C10 C11 C2 1.4(4)
C2 C1 C12 O1 -1.6(3)
S1 C1 C12 O1 174.03(15)
C2 C1 C12 C13 173.1(2)
S1 C1 C12 C13 -11.2(4)
C11 O1 C12 C1 1.7(3)
C11 O1 C12 C13 -174.20(19)
C1 C12 C13 C18 -34.8(4)
O1 C12 C13 C18 139.7(2)
C1 C12 C13 C14 149.5(3)
O1 C12 C13 C14 -35.9(3)
C18 C13 C14 C15A 2.0(3)
C12 C13 C14 C15A 177.7(2)
C13 C14 C15A F1A -179.3(2)
C13 C14 C15A C16 -0.4(4)
F1A C15A C16 C17A 177.9(2)
C14 C15A C16 C17A -1.1(4)
C15A C16 C17A C18 0.9(4)
C16 C17A C18 C13 0.7(4)
C14 C13 C18 C17A -2.2(3)
C12 C13 C18 C17A -177.8(2)
